data_4105672
loop_
_publ_author_name
'Zhijian Liu'
'Hideaki Yamamichi'
'Sherzod T. Madrahimov'
'John F. Hartwig'

_publ_section_title
;
 Rhodium Phosphine-\p-Arene Intermediates in the Hydroamination of Alkenes
;
_journal_name_full 'Journal of the American Chemical Society'
_journal_page_first 2772
_journal_page_last 2782
_journal_paper_doi 10.1021/ja1057949
_journal_volume 133
_journal_year 2011
_chemical_formula_moiety 'C52 H72 Cl2 N2 P2 Rh2 '
_chemical_formula_sum 'C52 H72 Cl2 N2 P2 Rh2'
_chemical_formula_weight 1063.78
_chemical_name_systematic
; 
? 
;
_space_group_IT_number 56
_symmetry_cell_setting orthorhombic
_symmetry_space_group_name_Hall '-P 2ab 2ac'
_symmetry_space_group_name_H-M 'P c c n'
_atom_sites_solution_hydrogens geom
_atom_sites_solution_primary direct
_atom_sites_solution_secondary difmap
_audit_creation_method SHELXL-97
_audit_update_record
; 
? 
;
_cell_angle_alpha 90.00
_cell_angle_beta 90.00
_cell_angle_gamma 90.00
_cell_formula_units_Z 4
_cell_length_a 15.243(3)
_cell_length_b 16.582(4)
_cell_length_c 19.241(4)
_cell_measurement_reflns_used 963
_cell_measurement_temperature 193
_cell_measurement_theta_max 23.30
_cell_measurement_theta_min 2.46
_cell_volume 4863.3(18)
_computing_cell_refinement 'SAINT V7.23A (Bruker, 2005)'
_computing_data_collection 'SMART V5.625 (Bruker, 2001)'
_computing_data_reduction
; 
SAINT V7.23A, XPREP V2005/2, SADABS V2007/4, TWINABS V2007/5 
(Bruker, 2005 & 2007) 
;
_computing_molecular_graphics
; 
SHELXTL V6.12 (Bruker, 2005), CrystalMaker v2.1.3 (CrystalMaker, 1994) 
;
_computing_publication_material 'XCIF V6.12 (Bruker, 2005)'
_computing_structure_refinement 'SHELXTL V6.12 (Bruker, 2005)'
_computing_structure_solution 'SHELXTL V6.12 (Bruker, 2005)'
_diffrn_ambient_temperature 193
_diffrn_measured_fraction_theta_full 1.000
_diffrn_measured_fraction_theta_max 1.000
_diffrn_measurement_device 'Siemens Platform/CCD'
_diffrn_measurement_method 'profile data from \w scans'
_diffrn_radiation_monochromator graphite
_diffrn_radiation_source 'normal-focus sealed tube'
_diffrn_radiation_type MoK\a
_diffrn_radiation_wavelength 0.71073
_diffrn_radiation_wavelength_id f22feas
_diffrn_reflns_av_R_equivalents 0.0662
_diffrn_reflns_av_sigmaI/netI 0.0344
_diffrn_reflns_limit_h_max 18
_diffrn_reflns_limit_h_min -18
_diffrn_reflns_limit_k_max 19
_diffrn_reflns_limit_k_min -19
_diffrn_reflns_limit_l_max 23
_diffrn_reflns_limit_l_min -23
_diffrn_reflns_number 50705
_diffrn_reflns_theta_full 25.39
_diffrn_reflns_theta_max 25.39
_diffrn_reflns_theta_min 1.81
_exptl_absorpt_coefficient_mu 0.891
_exptl_absorpt_correction_T_max 0.9095
_exptl_absorpt_correction_T_min 0.8195
_exptl_absorpt_correction_type integration
_exptl_absorpt_process_details 'SADABS-2007/4 (Bruker, 2005)'
_exptl_crystal_colour red
_exptl_crystal_density_diffrn 1.453
_exptl_crystal_description column
_exptl_crystal_F_000 2208
_exptl_crystal_id f22feas
_exptl_crystal_preparation
; 
The data crystal was mounted using oil (Parantone-N, Exxon) to a 
0.3 mm cryo-loop (Hampton Research) with the (110) scattering 
planes roughly normal to the spindle axis. 
;
_exptl_crystal_size_max 0.270
_exptl_crystal_size_mid 0.120
_exptl_crystal_size_min 0.120
_refine_diff_density_max 1.172
_refine_diff_density_min -0.466
_refine_diff_density_rms 0.090
_refine_ls_extinction_method none
_refine_ls_goodness_of_fit_ref 1.020
_refine_ls_hydrogen_treatment noref
_refine_ls_matrix_type full
_refine_ls_number_parameters 273
_refine_ls_number_reflns 4475
_refine_ls_number_restraints 0
_refine_ls_restrained_S_all 1.020
_refine_ls_R_factor_all 0.0616
_refine_ls_R_factor_gt 0.0357
_refine_ls_shift/su_max 0.001
_refine_ls_shift/su_mean 0.000
_refine_ls_structure_factor_coef Fsqd
_refine_ls_weighting_details 'calc w=1/[\s^2^(Fo^2^)+(0.0549P)^2^+0.0000P] where P=(Fo^2^+2Fc^2^)/3'
_refine_ls_weighting_scheme calc
_refine_ls_wR_factor_gt 0.0824
_refine_ls_wR_factor_ref 0.0911
_reflns_number_gt 3107
_reflns_number_total 4475
_reflns_threshold_expression >2sigma(I)
_cod_data_source_file ja1057949_si_006.cif
_cod_data_source_block f22feas
_cod_original_cell_volume 4863.5(19)
_cod_database_code 4105672

loop_
_symmetry_equiv_pos_as_xyz
'x, y, z'
'-x+1/2, -y+1/2, z'
'-x, y+1/2, -z+1/2'
'x+1/2, -y, -z+1/2'
'-x, -y, -z'
'x-1/2, y-1/2, -z'
'x, -y-1/2, z-1/2'
'-x-1/2, y, z-1/2'

loop_
_atom_site_label
_atom_site_type_symbol
_atom_site_fract_x
_atom_site_fract_y
_atom_site_fract_z
_atom_site_U_iso_or_equiv
_atom_site_adp_type
_atom_site_occupancy
_atom_site_symmetry_multiplicity
_atom_site_calc_flag
_atom_site_refinement_flags
Rh1 Rh 0.353639(17) 0.201542(15) 0.479390(14) 0.02271(10) Uani 1 1 d .
Cl1 Cl 0.30087(6) 0.33120(5) 0.50904(5) 0.0322(2) Uani 1 1 d .
P1 P 0.48844(6) 0.24633(5) 0.47256(4) 0.0229(2) Uani 1 1 d .
N1 N 0.33899(19) 0.11468(19) 0.29334(16) 0.0354(8) Uani 1 1 d .
C1 C 0.3657(3) 0.1979(2) 0.2840(2) 0.0411(10) Uani 1 1 d .
H1A H 0.4244 0.2057 0.3036 0.062 Uiso 1 1 calc R
H1B H 0.3240 0.2335 0.3077 0.062 Uiso 1 1 calc R
H1C H 0.3667 0.2109 0.2343 0.062 Uiso 1 1 calc R
C2 C 0.2731(2) 0.0879(3) 0.2427(2) 0.0490(11) Uani 1 1 d .
H2A H 0.2728 0.0288 0.2405 0.074 Uiso 1 1 calc R
H2B H 0.2876 0.1098 0.1967 0.074 Uiso 1 1 calc R
H2C H 0.2151 0.1071 0.2569 0.074 Uiso 1 1 calc R
C3 C 0.3329(2) 0.0847(2) 0.36024(19) 0.0303(8) Uani 1 1 d .
C4 C 0.2696(2) 0.0305(2) 0.3802(2) 0.0376(9) Uani 1 1 d .
H4A H 0.2259 0.0153 0.3476 0.045 Uiso 1 1 calc R
C5 C 0.2673(3) -0.0033(2) 0.4470(2) 0.0420(10) Uani 1 1 d .
H5A H 0.2236 -0.0423 0.4576 0.050 Uiso 1 1 calc R
C6 C 0.3257(3) 0.0182(2) 0.4970(2) 0.0403(10) Uani 1 1 d .
H6A H 0.3217 -0.0041 0.5423 0.048 Uiso 1 1 calc R
C7 C 0.3936(2) 0.0751(2) 0.48038(18) 0.0299(8) Uani 1 1 d .
H7A H 0.4511 0.0646 0.5036 0.036 Uiso 1 1 calc R
C8 C 0.4003(2) 0.10774(19) 0.41127(18) 0.0272(8) Uani 1 1 d .
C9 C 0.4932(2) 0.11874(19) 0.38582(17) 0.0240(8) Uani 1 1 d .
C10 C 0.5295(2) 0.0634(2) 0.33928(18) 0.0323(9) Uani 1 1 d .
H10A H 0.4938 0.0222 0.3198 0.039 Uiso 1 1 calc R
C11 C 0.6169(2) 0.0681(2) 0.32145(18) 0.0333(9) Uani 1 1 d .
H11A H 0.6406 0.0310 0.2888 0.040 Uiso 1 1 calc R
C12 C 0.6703(2) 0.1262(2) 0.35049(18) 0.0315(9) Uani 1 1 d .
H12A H 0.7306 0.1288 0.3381 0.038 Uiso 1 1 calc R
C13 C 0.6360(2) 0.1805(2) 0.39750(18) 0.0276(8) Uani 1 1 d .
H13A H 0.6731 0.2193 0.4188 0.033 Uiso 1 1 calc R
C14 C 0.5466(2) 0.1783(2) 0.41381(17) 0.0248(8) Uani 1 1 d .
C15 C 0.5565(2) 0.2468(2) 0.55223(18) 0.0294(8) Uani 1 1 d .
H15A H 0.6176 0.2616 0.5382 0.035 Uiso 1 1 calc R
C16 C 0.5610(3) 0.1634(2) 0.58740(19) 0.0357(9) Uani 1 1 d .
H16A H 0.5016 0.1469 0.6026 0.043 Uiso 1 1 calc R
H16B H 0.5828 0.1229 0.5538 0.043 Uiso 1 1 calc R
C17 C 0.6225(3) 0.1669(3) 0.6503(2) 0.0445(11) Uani 1 1 d .
H17A H 0.6239 0.1135 0.6733 0.053 Uiso 1 1 calc R
H17B H 0.6827 0.1797 0.6345 0.053 Uiso 1 1 calc R
C18 C 0.5926(3) 0.2302(3) 0.7021(2) 0.0532(12) Uani 1 1 d .
H18A H 0.6351 0.2331 0.7410 0.064 Uiso 1 1 calc R
H18B H 0.5349 0.2146 0.7215 0.064 Uiso 1 1 calc R
C19 C 0.5852(3) 0.3123(2) 0.6678(2) 0.0519(12) Uani 1 1 d .
H19A H 0.6443 0.3307 0.6534 0.062 Uiso 1 1 calc R
H19B H 0.5620 0.3517 0.7018 0.062 Uiso 1 1 calc R
C20 C 0.5252(3) 0.3103(2) 0.60438(19) 0.0402(10) Uani 1 1 d .
H20A H 0.5247 0.3640 0.5819 0.048 Uiso 1 1 calc R
H20B H 0.4645 0.2976 0.6192 0.048 Uiso 1 1 calc R
C21 C 0.5036(2) 0.35073(19) 0.43904(18) 0.0263(8) Uani 1 1 d .
H21A H 0.4740 0.3873 0.4730 0.032 Uiso 1 1 calc R
C22 C 0.5983(2) 0.3798(2) 0.4336(2) 0.0347(9) Uani 1 1 d .
H22A H 0.6303 0.3454 0.4000 0.042 Uiso 1 1 calc R
H22B H 0.6272 0.3741 0.4794 0.042 Uiso 1 1 calc R
C23 C 0.6035(2) 0.4677(2) 0.4101(2) 0.0358(9) Uani 1 1 d .
H23A H 0.5756 0.5027 0.4455 0.043 Uiso 1 1 calc R
H23B H 0.6657 0.4839 0.4057 0.043 Uiso 1 1 calc R
C24 C 0.5577(2) 0.4789(2) 0.3411(2) 0.0380(9) Uani 1 1 d .
H24A H 0.5889 0.4479 0.3047 0.046 Uiso 1 1 calc R
H24B H 0.5590 0.5366 0.3279 0.046 Uiso 1 1 calc R
C25 C 0.4635(2) 0.4504(2) 0.3458(2) 0.0397(10) Uani 1 1 d .
H25A H 0.4353 0.4560 0.2997 0.048 Uiso 1 1 calc R
H25B H 0.4313 0.4851 0.3790 0.048 Uiso 1 1 calc R
C26 C 0.4571(2) 0.3631(2) 0.36939(18) 0.0306(8) Uani 1 1 d .
H26A H 0.4840 0.3277 0.3339 0.037 Uiso 1 1 calc R
H26B H 0.3946 0.3478 0.3740 0.037 Uiso 1 1 calc R

loop_
_atom_site_aniso_label
_atom_site_aniso_U_11
_atom_site_aniso_U_22
_atom_site_aniso_U_33
_atom_site_aniso_U_23
_atom_site_aniso_U_13
_atom_site_aniso_U_12
Rh1 0.02133(16) 0.01975(15) 0.02706(16) -0.00004(12) 0.00167(12) 0.00073(11)
Cl1 0.0232(5) 0.0229(4) 0.0504(6) -0.0050(4) -0.0009(4) 0.0017(3)
P1 0.0214(5) 0.0218(4) 0.0257(5) -0.0018(4) 0.0006(4) -0.0001(4)
N1 0.0315(18) 0.0412(19) 0.0336(18) -0.0112(15) -0.0026(14) -0.0041(14)
C1 0.044(2) 0.045(2) 0.035(2) 0.0035(18) -0.0058(18) -0.007(2)
C2 0.034(2) 0.067(3) 0.046(3) -0.019(2) -0.0070(19) -0.003(2)
C3 0.028(2) 0.0235(19) 0.040(2) -0.0107(16) 0.0045(16) 0.0002(16)
C4 0.029(2) 0.033(2) 0.050(3) -0.0148(19) 0.0009(18) -0.0032(17)
C5 0.037(2) 0.0211(19) 0.067(3) -0.006(2) 0.013(2) -0.0075(17)
C6 0.043(2) 0.025(2) 0.053(2) 0.0070(18) 0.019(2) 0.0071(18)
C7 0.0303(19) 0.0202(17) 0.039(2) -0.0009(17) 0.0037(17) 0.0091(15)
C8 0.0246(19) 0.0201(18) 0.037(2) -0.0025(16) 0.0017(16) -0.0004(15)
C9 0.0210(18) 0.0241(18) 0.0270(19) 0.0005(15) -0.0006(15) 0.0034(14)
C10 0.031(2) 0.031(2) 0.035(2) -0.0071(17) -0.0036(16) 0.0008(17)
C11 0.031(2) 0.041(2) 0.0281(19) -0.0097(17) 0.0016(16) 0.0113(17)
C12 0.0241(19) 0.041(2) 0.030(2) 0.0018(17) 0.0017(15) 0.0049(17)
C13 0.024(2) 0.0281(19) 0.0305(19) 0.0010(15) -0.0033(15) 0.0006(15)
C14 0.0212(18) 0.0276(18) 0.0256(18) -0.0005(14) 0.0017(15) 0.0051(15)
C15 0.0271(19) 0.0317(19) 0.0294(19) -0.0026(17) -0.0026(16) 0.0039(16)
C16 0.041(2) 0.031(2) 0.035(2) 0.0024(17) 0.0003(18) 0.0053(18)
C17 0.055(3) 0.045(2) 0.034(2) 0.003(2) -0.0084(19) 0.014(2)
C18 0.069(3) 0.060(3) 0.031(2) -0.001(2) -0.012(2) 0.014(2)
C19 0.070(3) 0.050(3) 0.036(2) -0.014(2) -0.016(2) 0.012(2)
C20 0.056(3) 0.034(2) 0.031(2) -0.0068(17) -0.0036(19) 0.0101(19)
C21 0.0243(19) 0.0218(18) 0.033(2) 0.0004(16) -0.0026(16) -0.0004(14)
C22 0.030(2) 0.031(2) 0.043(2) 0.0056(18) -0.0075(18) -0.0027(16)
C23 0.035(2) 0.028(2) 0.045(2) -0.0013(17) -0.0008(19) -0.0064(17)
C24 0.038(2) 0.031(2) 0.045(2) 0.0099(18) 0.0047(19) -0.0024(18)
C25 0.037(2) 0.040(2) 0.043(2) 0.0193(19) -0.0084(18) -0.0060(18)
C26 0.0258(19) 0.036(2) 0.030(2) 0.0039(16) -0.0031(16) -0.0070(16)

loop_
_atom_type_symbol
_atom_type_description
_atom_type_scat_dispersion_real
_atom_type_scat_dispersion_imag
_atom_type_scat_source
C C 0.0033 0.0016 'International Tables Vol C Tables 4.2.6.8 and 6.1.1.4'
H H 0.0000 0.0000 'International Tables Vol C Tables 4.2.6.8 and 6.1.1.4'
N N 0.0061 0.0033 'International Tables Vol C Tables 4.2.6.8 and 6.1.1.4'
P P 0.1023 0.0942 'International Tables Vol C Tables 4.2.6.8 and 6.1.1.4'
Cl Cl 0.1484 0.1585 'International Tables Vol C Tables 4.2.6.8 and 6.1.1.4'
Rh Rh -1.1178 0.9187 'International Tables Vol C Tables 4.2.6.8 and 6.1.1.4'

loop_
_geom_angle_atom_site_label_1
_geom_angle_atom_site_label_2
_geom_angle_atom_site_label_3
_geom_angle
_geom_angle_site_symmetry_3
C8 Rh1 C7 38.75(12) .
C8 Rh1 P1 84.18(9) .
C7 Rh1 P1 93.70(10) .
C8 Rh1 Cl1 156.21(10) .
C7 Rh1 Cl1 164.93(9) .
P1 Rh1 Cl1 91.45(3) .
C8 Rh1 Cl1 107.15(9) 2
C7 Rh1 Cl1 93.02(10) 2
P1 Rh1 Cl1 168.04(3) 2
Cl1 Rh1 Cl1 79.68(4) 2
Rh1 Cl1 Rh1 93.92(3) 2
C14 P1 C15 104.04(16) .
C14 P1 C21 107.44(15) .
C15 P1 C21 102.34(15) .
C14 P1 Rh1 106.45(11) .
C15 P1 Rh1 118.53(12) .
C21 P1 Rh1 116.94(11) .
C3 N1 C1 118.5(3) .
C3 N1 C2 117.6(3) .
C1 N1 C2 113.4(3) .
N1 C1 H1A 109.5 .
N1 C1 H1B 109.5 .
H1A C1 H1B 109.5 .
N1 C1 H1C 109.5 .
H1A C1 H1C 109.5 .
H1B C1 H1C 109.5 .
N1 C2 H2A 109.5 .
N1 C2 H2B 109.5 .
H2A C2 H2B 109.5 .
N1 C2 H2C 109.5 .
H2A C2 H2C 109.5 .
H2B C2 H2C 109.5 .
C4 C3 N1 122.9(3) .
C4 C3 C8 118.3(3) .
N1 C3 C8 118.7(3) .
C3 C4 C5 122.4(4) .
C3 C4 H4A 118.8 .
C5 C4 H4A 118.8 .
C6 C5 C4 121.8(4) .
C6 C5 H5A 119.1 .
C4 C5 H5A 119.1 .
C5 C6 C7 119.2(4) .
C5 C6 H6A 120.4 .
C7 C6 H6A 120.4 .
C6 C7 C8 120.2(3) .
C6 C7 Rh1 115.6(3) .
C8 C7 Rh1 69.57(18) .
C6 C7 H7A 114.6 .
C8 C7 H7A 114.6 .
Rh1 C7 H7A 114.6 .
C7 C8 C3 118.0(3) .
C7 C8 C9 114.3(3) .
C3 C8 C9 118.0(3) .
C7 C8 Rh1 71.68(19) .
C3 C8 Rh1 111.3(2) .
C9 C8 Rh1 114.8(2) .
C14 C9 C10 119.0(3) .
C14 C9 C8 120.7(3) .
C10 C9 C8 120.0(3) .
C11 C10 C9 120.3(3) .
C11 C10 H10A 119.8 .
C9 C10 H10A 119.8 .
C10 C11 C12 120.6(3) .
C10 C11 H11A 119.7 .
C12 C11 H11A 119.7 .
C13 C12 C11 119.8(3) .
C13 C12 H12A 120.1 .
C11 C12 H12A 120.1 .
C12 C13 C14 120.0(3) .
C12 C13 H13A 120.0 .
C14 C13 H13A 120.0 .
C9 C14 C13 120.2(3) .
C9 C14 P1 113.3(2) .
C13 C14 P1 126.6(3) .
C20 C15 C16 110.1(3) .
C20 C15 P1 111.7(2) .
C16 C15 P1 112.7(2) .
C20 C15 H15A 107.4 .
C16 C15 H15A 107.4 .
P1 C15 H15A 107.4 .
C17 C16 C15 109.9(3) .
C17 C16 H16A 109.7 .
C15 C16 H16A 109.7 .
C17 C16 H16B 109.7 .
C15 C16 H16B 109.7 .
H16A C16 H16B 108.2 .
C18 C17 C16 111.2(3) .
C18 C17 H17A 109.4 .
C16 C17 H17A 109.4 .
C18 C17 H17B 109.4 .
C16 C17 H17B 109.4 .
H17A C17 H17B 108.0 .
C17 C18 C19 110.9(3) .
C17 C18 H18A 109.5 .
C19 C18 H18A 109.5 .
C17 C18 H18B 109.5 .
C19 C18 H18B 109.5 .
H18A C18 H18B 108.1 .
C18 C19 C20 111.9(3) .
C18 C19 H19A 109.2 .
C20 C19 H19A 109.2 .
C18 C19 H19B 109.2 .
C20 C19 H19B 109.2 .
H19A C19 H19B 107.9 .
C19 C20 C15 110.6(3) .
C19 C20 H20A 109.5 .
C15 C20 H20A 109.5 .
C19 C20 H20B 109.5 .
C15 C20 H20B 109.5 .
H20A C20 H20B 108.1 .
C22 C21 C26 109.6(3) .
C22 C21 P1 115.8(2) .
C26 C21 P1 111.8(2) .
C22 C21 H21A 106.3 .
C26 C21 H21A 106.3 .
P1 C21 H21A 106.3 .
C21 C22 C23 111.7(3) .
C21 C22 H22A 109.3 .
C23 C22 H22A 109.3 .
C21 C22 H22B 109.3 .
C23 C22 H22B 109.3 .
H22A C22 H22B 107.9 .
C24 C23 C22 110.7(3) .
C24 C23 H23A 109.5 .
C22 C23 H23A 109.5 .
C24 C23 H23B 109.5 .
C22 C23 H23B 109.5 .
H23A C23 H23B 108.1 .
C23 C24 C25 110.2(3) .
C23 C24 H24A 109.6 .
C25 C24 H24A 109.6 .
C23 C24 H24B 109.6 .
C25 C24 H24B 109.6 .
H24A C24 H24B 108.1 .
C24 C25 C26 112.1(3) .
C24 C25 H25A 109.2 .
C26 C25 H25A 109.2 .
C24 C25 H25B 109.2 .
C26 C25 H25B 109.2 .
H25A C25 H25B 107.9 .
C25 C26 C21 111.1(3) .
C25 C26 H26A 109.4 .
C21 C26 H26A 109.4 .
C25 C26 H26B 109.4 .
C21 C26 H26B 109.4 .
H26A C26 H26B 108.0 .

loop_
_geom_bond_atom_site_label_1
_geom_bond_atom_site_label_2
_geom_bond_distance
_geom_bond_site_symmetry_2
Rh1 C8 2.155(3) .
Rh1 C7 2.183(3) .
Rh1 P1 2.1889(10) .
Rh1 Cl1 2.3653(10) .
Rh1 Cl1 2.4834(10) 2
Cl1 Rh1 2.4834(10) 2
P1 C14 1.827(3) .
P1 C15 1.851(3) .
P1 C21 1.862(3) .
N1 C3 1.383(5) .
N1 C1 1.451(4) .
N1 C2 1.468(4) .
C1 H1A 0.9800 .
C1 H1B 0.9800 .
C1 H1C 0.9800 .
C2 H2A 0.9800 .
C2 H2B 0.9800 .
C2 H2C 0.9800 .
C3 C4 1.373(5) .
C3 C8 1.472(5) .
C4 C5 1.403(6) .
C4 H4A 0.9500 .
C5 C6 1.359(6) .
C5 H5A 0.9500 .
C6 C7 1.437(5) .
C6 H6A 0.9500 .
C7 C8 1.439(5) .
C7 H7A 1.0000 .
C8 C9 1.510(5) .
C9 C14 1.388(4) .
C9 C10 1.397(4) .
C10 C11 1.378(5) .
C10 H10A 0.9500 .
C11 C12 1.379(5) .
C11 H11A 0.9500 .
C12 C13 1.379(5) .
C12 H12A 0.9500 .
C13 C14 1.399(4) .
C13 H13A 0.9500 .
C15 C20 1.531(5) .
C15 C16 1.540(5) .
C15 H15A 1.0000 .
C16 C17 1.532(5) .
C16 H16A 0.9900 .
C16 H16B 0.9900 .
C17 C18 1.518(5) .
C17 H17A 0.9900 .
C17 H17B 0.9900 .
C18 C19 1.518(5) .
C18 H18A 0.9900 .
C18 H18B 0.9900 .
C19 C20 1.525(5) .
C19 H19A 0.9900 .
C19 H19B 0.9900 .
C20 H20A 0.9900 .
C20 H20B 0.9900 .
C21 C22 1.525(4) .
C21 C26 1.530(4) .
C21 H21A 1.0000 .
C22 C23 1.528(4) .
C22 H22A 0.9900 .
C22 H22B 0.9900 .
C23 C24 1.512(5) .
C23 H23A 0.9900 .
C23 H23B 0.9900 .
C24 C25 1.514(5) .
C24 H24A 0.9900 .
C24 H24B 0.9900 .
C25 C26 1.520(5) .
C25 H25A 0.9900 .
C25 H25B 0.9900 .
C26 H26A 0.9900 .
C26 H26B 0.9900 .
